data_2224492
loop_
_publ_author_name
'Smith, Graham'
'Wermuth, Urs D.'

_publ_section_title
;
 Guanidinium quinoline-2-carboxylate
;
_journal_coeditor_code WN2367
_journal_issue 12
_journal_name_full 'Acta Crystallographica Section E'
_journal_page_first o3220
_journal_paper_doi 10.1107/S1600536809049733
_journal_volume 65
_journal_year 2009
_chemical_formula_iupac 'C H6 N3 +, C10 H6 N O2 -'
_chemical_formula_moiety 'C H6 N3 +, C10 H6 N O2 -'
_chemical_formula_sum 'C11 H12 N4 O2'
_chemical_formula_weight 232.25
_chemical_melting_point_gt 543
_chemical_melting_point_lt 544
_chemical_name_common 'guanidinium quinoline-2-carboxylate'
_chemical_name_systematic
;
Guanidinium quinoline-2-carboxylate
;
_space_group_IT_number 14
_symmetry_cell_setting monoclinic
_symmetry_space_group_name_Hall '-P 2ybc'
_symmetry_space_group_name_H-M 'P 1 21/c 1'
_atom_sites_solution_hydrogens geom
_atom_sites_solution_primary direct
_atom_sites_solution_secondary difmap
_audit_creation_method SHELXL97
_cell_angle_alpha 90.00
_cell_angle_beta 94.045(4)
_cell_angle_gamma 90.00
_cell_formula_units_Z 8
_cell_length_a 7.4318(3)
_cell_length_b 42.2105(18)
_cell_length_c 7.3035(4)
_cell_measurement_reflns_used 4234
_cell_measurement_temperature 297(2)
_cell_measurement_theta_max 28.83
_cell_measurement_theta_min 2.91
_cell_volume 2285.40(18)
_computing_cell_refinement '<i>CrysAlis RED</i> (Oxford Diffraction, 2008)'
_computing_data_collection '<i>CrysAlis CCD</i> (Oxford Diffraction, 2008)'
_computing_data_reduction '<i>CrysAlis RED</i> (Oxford Diffraction, 2008)'
_computing_molecular_graphics '<i>PLATON</i> (Spek, 2009)'
_computing_publication_material '<i>PLATON</i> (Spek, 2009)'
_computing_structure_refinement '<i>SHELXL97</i> (Sheldrick, 2008) within WinGX (Farrugia, 1999)'
_computing_structure_solution '<i>SIR92</i> (Altomare <i>et al.</i>, 1994)'
_diffrn_ambient_temperature 297(2)
_diffrn_measured_fraction_theta_full 0.990
_diffrn_measured_fraction_theta_max 0.990
_diffrn_measurement_device_type 'Oxford Diffraction Gemini-S Ultra CCD-detector'
_diffrn_measurement_method '\w scans'
_diffrn_radiation_monochromator graphite
_diffrn_radiation_source 'Enhance (Mo) X-ray source'
_diffrn_radiation_type MoK\a
_diffrn_radiation_wavelength 0.71073
_diffrn_reflns_av_R_equivalents 0.0346
_diffrn_reflns_av_sigmaI/netI 0.0430
_diffrn_reflns_limit_h_max 8
_diffrn_reflns_limit_h_min -8
_diffrn_reflns_limit_k_max 49
_diffrn_reflns_limit_k_min -50
_diffrn_reflns_limit_l_max 8
_diffrn_reflns_limit_l_min -8
_diffrn_reflns_number 10626
_diffrn_reflns_theta_full 25.00
_diffrn_reflns_theta_max 25.00
_diffrn_reflns_theta_min 2.91
_diffrn_standards_number 0
_exptl_absorpt_coefficient_mu 0.097
_exptl_absorpt_correction_T_max 0.870
_exptl_absorpt_correction_T_min 0.740
_exptl_absorpt_correction_type multi-scan
_exptl_absorpt_process_details '(<i>SADABS</i>; Sheldrick, 1996)'
_exptl_crystal_colour colourless
_exptl_crystal_density_diffrn 1.350
_exptl_crystal_density_method 'not measured'
_exptl_crystal_description prism
_exptl_crystal_F_000 976
_exptl_crystal_size_max 0.35
_exptl_crystal_size_mid 0.20
_exptl_crystal_size_min 0.18
_refine_diff_density_max 0.154
_refine_diff_density_min -0.184
_refine_ls_extinction_method none
_refine_ls_goodness_of_fit_ref 1.043
_refine_ls_hydrogen_treatment mixed
_refine_ls_matrix_type full
_refine_ls_number_parameters 355
_refine_ls_number_reflns 3981
_refine_ls_number_restraints 0
_refine_ls_restrained_S_all 1.043
_refine_ls_R_factor_all 0.1021
_refine_ls_R_factor_gt 0.0685
_refine_ls_shift/su_max 0.003
_refine_ls_shift/su_mean 0.001
_refine_ls_structure_factor_coef Fsqd
_refine_ls_weighting_details 'calc w=1/[\s^2^(Fo^2^)+(0.0614P)^2^+2.2259P] where P=(Fo^2^+2Fc^2^)/3'
_refine_ls_weighting_scheme calc
_refine_ls_wR_factor_gt 0.1487
_refine_ls_wR_factor_ref 0.1618
_reflns_number_gt 2931
_reflns_number_total 3981
_reflns_threshold_expression I>2\s(I)
_cod_data_source_file wn2367.cif
_cod_data_source_block I
_cod_original_sg_symbol_H-M 'P 21/c'
_cod_database_code 2224492
_cod_database_fobs_code 2224492

loop_
_symmetry_equiv_pos_as_xyz
'x, y, z'
'-x, y+1/2, -z+1/2'
'-x, -y, -z'
'x, -y+1/2, z+1/2'

loop_
_atom_site_aniso_label
_atom_site_aniso_U_11
_atom_site_aniso_U_22
_atom_site_aniso_U_33
_atom_site_aniso_U_12
_atom_site_aniso_U_13
_atom_site_aniso_U_23
O21A 0.087(2) 0.0395(15) 0.0588(15) 0.0029(13) -0.0028(14) 0.0009(11)
O22A 0.0422(15) 0.0608(17) 0.092(2) 0.0122(12) 0.0149(14) 0.0230(14)
N1A 0.0365(15) 0.0328(14) 0.0346(13) -0.0010(11) 0.0068(11) 0.0000(10)
C2A 0.0352(17) 0.0373(17) 0.0327(15) -0.0018(13) 0.0111(13) 0.0042(12)
C3A 0.0356(18) 0.051(2) 0.0428(18) -0.0015(15) 0.0006(14) 0.0001(15)
C4A 0.053(2) 0.043(2) 0.0449(19) -0.0100(16) 0.0020(16) -0.0061(15)
C5A 0.076(3) 0.038(2) 0.0444(19) 0.0035(18) 0.0089(18) -0.0019(15)
C6A 0.085(3) 0.048(2) 0.050(2) 0.021(2) 0.011(2) 0.0060(17)
C7A 0.055(2) 0.070(3) 0.047(2) 0.021(2) 0.0044(17) 0.0106(18)
C8A 0.044(2) 0.053(2) 0.0422(18) 0.0029(16) 0.0050(15) 0.0034(15)
C9A 0.0405(18) 0.0378(18) 0.0275(15) 0.0017(14) 0.0073(13) 0.0031(12)
C10A 0.052(2) 0.0339(18) 0.0306(15) -0.0008(14) 0.0090(14) -0.0004(12)
C21A 0.046(2) 0.044(2) 0.0421(18) 0.0062(16) 0.0173(15) 0.0097(15)
O21B 0.0687(17) 0.0414(14) 0.0712(16) 0.0055(13) 0.0246(13) 0.0069(12)
O22B 0.0368(13) 0.0508(15) 0.0783(17) 0.0036(11) 0.0159(12) -0.0133(12)
N1B 0.0309(14) 0.0378(15) 0.0322(13) 0.0010(11) 0.0002(10) -0.0030(10)
C2B 0.0286(16) 0.0401(17) 0.0304(15) 0.0018(13) -0.0002(12) -0.0051(12)
C3B 0.0292(16) 0.048(2) 0.0376(16) -0.0003(14) 0.0027(13) -0.0049(14)
C4B 0.0376(18) 0.0414(19) 0.0407(17) -0.0082(14) 0.0023(14) -0.0013(13)
C5B 0.055(2) 0.0376(19) 0.0469(19) 0.0029(16) 0.0004(16) 0.0021(14)
C6B 0.059(2) 0.044(2) 0.053(2) 0.0182(18) 0.0010(17) -0.0025(16)
C7B 0.043(2) 0.061(2) 0.0462(19) 0.0124(17) 0.0039(15) -0.0062(16)
C8B 0.0366(18) 0.048(2) 0.0406(18) 0.0015(15) 0.0027(14) -0.0039(14)
C9B 0.0301(16) 0.0402(18) 0.0268(14) 0.0026(13) -0.0032(12) -0.0033(12)
C10B 0.0382(17) 0.0405(18) 0.0286(15) 0.0010(14) -0.0028(12) -0.0013(12)
C21B 0.0332(17) 0.0404(19) 0.0425(17) 0.0017(14) -0.0007(14) -0.0025(14)
N1C 0.060(2) 0.054(2) 0.068(2) -0.0068(18) 0.0225(18) -0.0130(17)
N2C 0.055(2) 0.052(2) 0.098(3) -0.0159(17) 0.032(2) -0.0300(18)
N3C 0.055(2) 0.050(2) 0.084(2) -0.0109(17) 0.0209(18) -0.0184(17)
C1C 0.056(2) 0.0367(19) 0.061(2) -0.0033(17) 0.0166(18) 0.0032(16)
N1D 0.050(2) 0.0452(19) 0.071(2) -0.0032(16) 0.0071(16) 0.0158(16)
N2D 0.047(2) 0.0478(19) 0.0550(19) -0.0004(16) 0.0023(15) 0.0055(15)
N3D 0.047(2) 0.0462(19) 0.072(2) -0.0081(16) -0.0022(16) 0.0205(15)
C1D 0.046(2) 0.0344(18) 0.0445(18) -0.0033(15) 0.0051(15) -0.0031(14)

loop_
_atom_site_type_symbol
_atom_site_label
_atom_site_fract_x
_atom_site_fract_y
_atom_site_fract_z
_atom_site_U_iso_or_equiv
_atom_site_thermal_displace_type
_atom_site_calc_flag
_atom_site_refinement_flags
_atom_site_occupancy
O O21A 0.8508(4) 0.09058(6) 0.2611(3) 0.0621(10) Uani . . 1.000
O O22A 0.5996(3) 0.07308(6) 0.1162(4) 0.0645(10) Uani . . 1.000
N N1A 0.9927(3) 0.03079(6) 0.2631(3) 0.0344(8) Uani . . 1.000
C C2A 0.8222(4) 0.03520(7) 0.2056(4) 0.0347(9) Uani . . 1.000
C C3A 0.7048(4) 0.01015(8) 0.1538(4) 0.0432(11) Uani . . 1.000
C C4A 0.7670(5) -0.02006(8) 0.1610(4) 0.0470(11) Uani . . 1.000
C C5A 1.0237(5) -0.05662(8) 0.2320(5) 0.0526(14) Uani . . 1.000
C C6A 1.1980(6) -0.06067(9) 0.2937(5) 0.0607(14) Uani . . 1.000
C C7A 1.3053(5) -0.03505(10) 0.3470(5) 0.0573(14) Uani . . 1.000
C C8A 1.2375(4) -0.00486(8) 0.3367(4) 0.0463(11) Uani . . 1.000
C C9A 1.0562(4) 0.00047(7) 0.2721(4) 0.0350(10) Uani . . 1.000
C C10A 0.9469(4) -0.02599(7) 0.2209(4) 0.0386(10) Uani . . 1.000
C C21A 0.7531(5) 0.06891(8) 0.1948(4) 0.0434(11) Uani . . 1.000
O O21B 0.2113(4) 0.16103(6) 0.7760(4) 0.0595(9) Uani . . 1.000
O O22B 0.4256(3) 0.17922(6) 0.6099(3) 0.0547(9) Uani . . 1.000
N N1B 0.0628(3) 0.22063(6) 0.7787(3) 0.0337(8) Uani . . 1.000
C C2B 0.2260(4) 0.21671(7) 0.7234(4) 0.0331(9) Uani . . 1.000
C C3B 0.3404(4) 0.24202(7) 0.6830(4) 0.0383(10) Uani . . 1.000
C C4B 0.2823(4) 0.27223(7) 0.7016(4) 0.0399(10) Uani . . 1.000
C C5B 0.0359(5) 0.30838(8) 0.7780(4) 0.0467(11) Uani . . 1.000
C C6B -0.1343(5) 0.31222(9) 0.8310(5) 0.0521(12) Uani . . 1.000
C C7B -0.2392(5) 0.28594(9) 0.8685(5) 0.0500(11) Uani . . 1.000
C C8B -0.1739(4) 0.25609(8) 0.8528(4) 0.0417(11) Uani . . 1.000
C C9B 0.0024(4) 0.25108(7) 0.7961(4) 0.0326(9) Uani . . 1.000
C C10B 0.1082(4) 0.27776(7) 0.7584(4) 0.0360(10) Uani . . 1.000
C C21B 0.2913(4) 0.18309(8) 0.7021(4) 0.0389(10) Uani . . 1.000
N N1C 0.1537(5) 0.11364(9) 0.4833(5) 0.0598(12) Uani . . 1.000
N N2C 0.2735(5) 0.08075(8) 0.2766(5) 0.0671(14) Uani . . 1.000
N N3C 0.4496(5) 0.11943(9) 0.4200(5) 0.0622(12) Uani . . 1.000
C C1C 0.2924(5) 0.10473(8) 0.3933(5) 0.0506(11) Uani . . 1.000
N N1D 0.6118(5) 0.13337(8) -0.0734(5) 0.0553(11) Uani . . 1.000
N N2D 0.9196(5) 0.13416(8) -0.0311(5) 0.0500(11) Uani . . 1.000
N N3D 0.7754(5) 0.17077(7) -0.2190(4) 0.0554(11) Uani . . 1.000
C C1D 0.7690(5) 0.14616(7) -0.1083(4) 0.0415(11) Uani . . 1.000
H H3A 0.58520 0.01430 0.11490 0.0520 Uiso calc R 1.000
H H4A 0.69050 -0.03680 0.12620 0.0560 Uiso calc R 1.000
H H5A 0.95370 -0.07410 0.19660 0.0630 Uiso calc R 1.000
H H6A 1.24640 -0.08100 0.30040 0.0730 Uiso calc R 1.000
H H7A 1.42460 -0.03830 0.39020 0.0680 Uiso calc R 1.000
H H8A 1.31110 0.01220 0.37240 0.0560 Uiso calc R 1.000
H H3B 0.45460 0.23800 0.64390 0.0460 Uiso calc R 1.000
H H4B 0.35710 0.28910 0.67710 0.0480 Uiso calc R 1.000
H H5B 0.10530 0.32610 0.75450 0.0560 Uiso calc R 1.000
H H6B -0.18120 0.33250 0.84230 0.0630 Uiso calc R 1.000
H H7B -0.35550 0.28890 0.90470 0.0600 Uiso calc R 1.000
H H8B -0.24530 0.23880 0.87940 0.0500 Uiso calc R 1.000
H H11C 0.165(4) 0.1267(8) 0.567(5) 0.070(10) Uiso . . 1.000
H H12C 0.046(6) 0.1036(9) 0.454(5) 0.066(12) Uiso . . 1.000
H H21C 0.376(6) 0.0750(10) 0.217(6) 0.079(13) Uiso . . 1.000
H H22C 0.173(6) 0.0684(11) 0.272(6) 0.084(14) Uiso . . 1.000
H H31C 0.448(6) 0.1394(11) 0.475(6) 0.089(15) Uiso . . 1.000
H H32C 0.540(6) 0.1136(11) 0.367(6) 0.081(15) Uiso . . 1.000
H H11D 0.611(5) 0.1156(10) -0.014(5) 0.068(13) Uiso . . 1.000
H H12D 0.514(6) 0.1421(11) -0.114(7) 0.091(17) Uiso . . 1.000
H H21D 1.022(5) 0.1409(8) -0.055(5) 0.064(10) Uiso . . 1.000
H H22D 0.908(6) 0.1206(11) 0.060(6) 0.083(15) Uiso . . 1.000
H H31D 0.882(5) 0.1819(9) -0.227(5) 0.060(11) Uiso . . 1.000
H H32D 0.670(6) 0.1793(10) -0.273(6) 0.074(13) Uiso . . 1.000

loop_
_atom_type_symbol
_atom_type_description
_atom_type_scat_dispersion_real
_atom_type_scat_dispersion_imag
_atom_type_scat_source
C C 0.0033 0.0016 'International Tables Vol C Tables 4.2.6.8 and 6.1.1.4'
H H 0.0000 0.0000 'International Tables Vol C Tables 4.2.6.8 and 6.1.1.4'
N N 0.0061 0.0033 'International Tables Vol C Tables 4.2.6.8 and 6.1.1.4'
O O 0.0106 0.0060 'International Tables Vol C Tables 4.2.6.8 and 6.1.1.4'

loop_
_geom_angle_atom_site_label_1
_geom_angle_atom_site_label_2
_geom_angle_atom_site_label_3
_geom_angle_site_symmetry_1
_geom_angle_site_symmetry_2
_geom_angle_site_symmetry_3
_geom_angle
_geom_angle_publ_flag
C2A N1A C9A . . . 118.0(3) no
C2B N1B C9B . . . 117.5(3) no
C1C N1C H11C . . . 121(2) no
C1C N1C H12C . . . 117(3) no
H11C N1C H12C . . . 122(3) no
C1C N2C H21C . . . 116(3) no
C1C N2C H22C . . . 121(3) no
H21C N2C H22C . . . 122(4) no
C1C N3C H31C . . . 117(3) no
C1C N3C H32C . . . 122(3) no
H31C N3C H32C . . . 120(4) no
C1D N1D H11D . . . 119(2) no
C1D N1D H12D . . . 120(3) no
H11D N1D H12D . . . 121(4) no
C1D N2D H22D . . . 116(3) no
H21D N2D H22D . . . 121(4) no
C1D N2D H21D . . . 122(2) no
C1D N3D H31D . . . 120(2) no
C1D N3D H32D . . . 120(3) no
H31D N3D H32D . . . 119(4) no
N1A C2A C21A . . . 117.7(3) no
N1A C2A C3A . . . 122.9(3) no
C3A C2A C21A . . . 119.4(3) no
C2A C3A C4A . . . 119.6(3) no
C3A C4A C10A . . . 119.7(3) no
C6A C5A C10A . . . 120.6(3) no
C5A C6A C7A . . . 121.0(4) no
C6A C7A C8A . . . 120.6(3) no
C7A C8A C9A . . . 120.3(3) no
N1A C9A C10A . . . 122.5(3) no
N1A C9A C8A . . . 118.9(3) no
C8A C9A C10A . . . 118.6(3) no
C5A C10A C9A . . . 119.0(3) no
C4A C10A C9A . . . 117.3(3) no
C4A C10A C5A . . . 123.7(3) no
O21A C21A C2A . . . 119.0(3) no
O21A C21A O22A . . . 124.2(3) no
O22A C21A C2A . . . 116.8(3) no
C2A C3A H3A . . . 120.00 no
C4A C3A H3A . . . 120.00 no
C3A C4A H4A . . . 120.00 no
C10A C4A H4A . . . 120.00 no
C10A C5A H5A . . . 120.00 no
C6A C5A H5A . . . 120.00 no
C7A C6A H6A . . . 120.00 no
C5A C6A H6A . . . 119.00 no
C8A C7A H7A . . . 120.00 no
C6A C7A H7A . . . 120.00 no
C7A C8A H8A . . . 120.00 no
C9A C8A H8A . . . 120.00 no
N1B C2B C21B . . . 117.4(3) no
C3B C2B C21B . . . 119.2(3) no
N1B C2B C3B . . . 123.5(3) no
C2B C3B C4B . . . 119.4(3) no
C3B C4B C10B . . . 119.5(3) no
C6B C5B C10B . . . 120.5(3) no
C5B C6B C7B . . . 120.4(3) no
C6B C7B C8B . . . 120.9(3) no
C7B C8B C9B . . . 120.4(3) no
C8B C9B C10B . . . 118.5(3) no
N1B C9B C8B . . . 118.9(3) no
N1B C9B C10B . . . 122.7(3) no
C4B C10B C9B . . . 117.5(3) no
C5B C10B C9B . . . 119.3(3) no
C4B C10B C5B . . . 123.2(3) no
O21B C21B C2B . . . 119.3(3) no
O21B C21B O22B . . . 123.8(3) no
O22B C21B C2B . . . 116.8(3) no
C2B C3B H3B . . . 120.00 no
C4B C3B H3B . . . 120.00 no
C10B C4B H4B . . . 120.00 no
C3B C4B H4B . . . 120.00 no
C6B C5B H5B . . . 120.00 no
C10B C5B H5B . . . 120.00 no
C7B C6B H6B . . . 120.00 no
C5B C6B H6B . . . 120.00 no
C8B C7B H7B . . . 120.00 no
C6B C7B H7B . . . 120.00 no
C9B C8B H8B . . . 120.00 no
C7B C8B H8B . . . 120.00 no
N2C C1C N3C . . . 120.3(4) no
N1C C1C N2C . . . 119.3(4) no
N1C C1C N3C . . . 120.4(3) no
N2D C1D N3D . . . 119.9(3) no
N1D C1D N2D . . . 119.6(3) no
N1D C1D N3D . . . 120.5(3) no

loop_
_geom_bond_atom_site_label_1
_geom_bond_atom_site_label_2
_geom_bond_site_symmetry_1
_geom_bond_site_symmetry_2
_geom_bond_distance
_geom_bond_publ_flag
O21A C21A . . 1.245(4) no
O22A C21A . . 1.253(4) no
O21B C21B . . 1.248(4) no
O22B C21B . . 1.253(4) no
N1A C2A . . 1.320(4) no
N1A C9A . . 1.364(4) no
N1B C2B . . 1.316(4) no
N1B C9B . . 1.370(4) no
N1C C1C . . 1.316(5) no
N2C C1C . . 1.324(5) no
N3C C1C . . 1.325(5) no
N1C H11C . . 0.82(4) no
N1C H12C . . 0.92(4) no
N2C H21C . . 0.94(4) no
N2C H22C . . 0.91(4) no
N3C H32C . . 0.84(4) no
N3C H31C . . 0.93(5) no
N1D C1D . . 1.328(5) no
N2D C1D . . 1.318(5) no
N3D C1D . . 1.319(4) no
N1D H11D . . 0.87(4) no
N1D H12D . . 0.85(5) no
N2D H21D . . 0.84(4) no
N2D H22D . . 0.89(4) no
N3D H31D . . 0.93(4) no
N3D H32D . . 0.93(4) no
C2A C21A . . 1.513(5) no
C2A C3A . . 1.406(4) no
C3A C4A . . 1.356(5) no
C4A C10A . . 1.400(5) no
C5A C6A . . 1.352(6) no
C5A C10A . . 1.413(5) no
C6A C7A . . 1.383(6) no
C7A C8A . . 1.371(5) no
C8A C9A . . 1.414(4) no
C9A C10A . . 1.416(4) no
C3A H3A . . 0.9300 no
C4A H4A . . 0.9300 no
C5A H5A . . 0.9300 no
C6A H6A . . 0.9300 no
C7A H7A . . 0.9300 no
C8A H8A . . 0.9300 no
C2B C21B . . 1.511(4) no
C2B C3B . . 1.410(4) no
C3B C4B . . 1.356(4) no
C4B C10B . . 1.406(4) no
C5B C10B . . 1.411(5) no
C5B C6B . . 1.358(5) no
C6B C7B . . 1.394(5) no
C7B C8B . . 1.358(5) no
C8B C9B . . 1.418(4) no
C9B C10B . . 1.412(4) no
C3B H3B . . 0.9300 no
C4B H4B . . 0.9300 no
C5B H5B . . 0.9300 no
C6B H6B . . 0.9300 no
C7B H7B . . 0.9300 no
C8B H8B . . 0.9300 no

loop_
_geom_contact_atom_site_label_1
_geom_contact_atom_site_label_2
_geom_contact_distance
_geom_contact_site_symmetry_1
_geom_contact_site_symmetry_2
_geom_contact_publ_flag
O21A N1A 2.735(4) . . no
O21A N1C 2.852(5) . 1_655 no
O21A N2C 3.163(5) . 1_655 no
O21A N2D 2.890(4) . . no
O21A C1C 3.408(5) . 1_655 no
O21B N1C 2.937(5) . . no
O21B N2D 2.899(5) . 1_456 no
O21B N1B 2.748(4) . . no
O21B N3D 3.268(5) . 1_456 no
O22A N3C 3.216(5) . . no
O22A N1D 2.902(4) . . no
O22A N2C 2.784(4) . . no
O22B N1D 3.250(4) . 1_556 no
O22B N3C 2.891(4) . . no
O22B N3D 2.826(4) . 1_556 no
O21A H12C 2.03(4) . 1_655 no
O21A H11D 2.80(4) . . no
O21A H22C 2.57(4) . 1_655 no
O21A H32C 2.67(5) . . no
O21A H22D 2.01(5) . . no
O21B H21D 2.11(4) . 1_456 no
O21B H31D 2.60(4) . 1_456 no
O21B H11C 2.12(4) . . no
O21B H12D 2.47(5) . 1_556 no
O22A H3A 2.4800 . . no
O22A H32C 2.57(5) . . no
O22A H11D 2.04(4) . . no
O22A H21C 1.87(4) . . no
O22B H12D 2.60(5) . 1_556 no
O22B H7B 2.6500 . 4_654 no
O22B H31C 1.96(5) . . no
O22B H32D 1.95(4) . 1_556 no
O22B H3B 2.5000 . . no
N1A O21A 2.735(4) . . no
N1A N2C 2.964(4) . 1_655 no
N1B O21B 2.748(4) . . no
N1B N3D 3.000(4) . 1_456 no
N1B C4B 3.403(4) . 4_555 no
N1C O21B 2.937(5) . . no
N1C O21A 2.852(5) . 1_455 no
N1D O22A 2.902(4) . . no
N1D O22B 3.250(4) . 1_554 no
N2C N1A 2.964(4) . 1_455 no
N2C O21A 3.163(5) . 1_455 no
N2C O22A 2.784(4) . . no
N2D C5B 3.384(5) . 4_654 no
N2D O21B 2.899(5) . 1_654 no
N2D O21A 2.890(4) . . no
N3C O22B 2.891(4) . . no
N3C O22A 3.216(5) . . no
N3D O22B 2.826(4) . 1_554 no
N3D O21B 3.268(5) . 1_654 no
N3D N1B 3.000(4) . 1_654 no
N1A H22C 2.08(5) . 1_655 no
N1B H31D 2.12(4) . 1_456 no
N2D H5B 2.9400 . 4_654 no
C1C O21A 3.408(5) . 1_455 no
C2A C7A 3.466(5) . 3_756 no
C2A C5A 3.586(5) . 3_755 no
C2B C10B 3.455(4) . 4_554 no
C2B C4B 3.519(4) . 4_555 no
C3B C4B 3.563(4) . 4_554 no
C3B C10B 3.541(4) . 4_554 no
C4B C2B 3.519(4) . 4_554 no
C4B C3B 3.563(4) . 4_555 no
C4B N1B 3.403(4) . 4_554 no
C5A C2A 3.586(5) . 3_755 no
C5B C21B 3.535(4) . 4_555 no
C5B N2D 3.384(5) . 4_455 no
C7A C2A 3.466(5) . 3_756 no
C8B C9B 3.419(4) . 4_555 no
C9A C9A 3.489(4) . 3_756 no
C9B C8B 3.419(4) . 4_554 no
C10B C2B 3.455(4) . 4_555 no
C10B C3B 3.541(4) . 4_555 no
C21B C5B 3.535(4) . 4_554 no
C1D H6A 3.0900 . 3_755 no
C2A H22C 2.97(5) . 1_655 no
C2B H31D 2.99(4) . 1_456 no
C3A H3A 2.9900 . 3_655 no
C4B H7B 3.0600 . 1_655 no
C9A H22C 3.00(5) . 1_655 no
C9B H31D 3.06(4) . 1_456 no
C21A H21C 2.83(4) . . no
C21A H32C 2.82(5) . . no
C21A H11D 2.66(4) . . no
C21A H22D 2.69(5) . . no
C21B H11C 2.72(3) . . no
C21B H31C 2.79(5) . . no
C21B H32D 2.81(4) . 1_556 no
C21B H12D 2.69(5) . 1_556 no
H3A O22A 2.4800 . . no
H3A C3A 2.9900 . 3_655 no
H3A H3A 2.3600 . 3_655 no
H3B H7B 2.5800 . 4_654 no
H3B O22B 2.5000 . . no
H4A H5A 2.5400 . . no
H4B H5B 2.5300 . . no
H5A H4A 2.5400 . . no
H5B H4B 2.5300 . . no
H5B N2D 2.9400 . 4_455 no
H6A C1D 3.0900 . 3_755 no
H7B H3B 2.5800 . 4_455 no
H7B C4B 3.0600 . 1_455 no
H7B O22B 2.6500 . 4_455 no
H11C C21B 2.72(3) . . no
H11C O21B 2.12(4) . . no
H11C H31C 2.32(5) . . no
H11D H22D 2.25(6) . . no
H11D C21A 2.66(4) . . no
H11D O21A 2.80(4) . . no
H11D O22A 2.04(4) . . no
H12C H22C 2.25(6) . . no
H12C O21A 2.03(4) . 1_455 no
H12D O21B 2.47(5) . 1_554 no
H12D C21B 2.69(5) . 1_554 no
H12D H32D 2.31(6) . . no
H12D O22B 2.60(5) . 1_554 no
H21C C21A 2.83(4) . . no
H21C H32C 2.27(6) . . no
H21C O22A 1.87(4) . . no
H21D O21B 2.11(4) . 1_654 no
H21D H31D 2.34(5) . . no
H22C C2A 2.97(5) . 1_455 no
H22C C9A 3.00(5) . 1_455 no
H22C H12C 2.25(6) . . no
H22C N1A 2.08(5) . 1_455 no
H22C O21A 2.57(4) . 1_455 no
H22D O21A 2.01(5) . . no
H22D C21A 2.69(5) . . no
H22D H11D 2.25(6) . . no
H31C C21B 2.79(5) . . no
H31C H11C 2.32(5) . . no
H31C O22B 1.96(5) . . no
H31D H21D 2.34(5) . . no
H31D O21B 2.60(4) . 1_654 no
H31D N1B 2.12(4) . 1_654 no
H31D C9B 3.06(4) . 1_654 no
H31D C2B 2.99(4) . 1_654 no
H32C C21A 2.82(5) . . no
H32C H21C 2.27(6) . . no
H32C O22A 2.57(5) . . no
H32C O21A 2.67(5) . . no
H32D O22B 1.95(4) . 1_554 no
H32D C21B 2.81(4) . 1_554 no
H32D H12D 2.31(6) . . no

loop_
_geom_hbond_atom_site_label_D
_geom_hbond_atom_site_label_H
_geom_hbond_atom_site_label_A
_geom_hbond_site_symmetry_A
_geom_hbond_distance_DH
_geom_hbond_distance_HA
_geom_hbond_distance_DA
_geom_hbond_angle_DHA
_geom_hbond_publ_flag
N1C H11C O21B . 0.82(4) 2.12(4) 2.937(5) 176(3) yes
N1C H12C O21A 1_455 0.92(4) 2.03(4) 2.852(5) 149(3) yes
N1D H11D O22A . 0.87(4) 2.04(4) 2.902(4) 177(4) yes
N1D H12D O21B 1_554 0.85(5) 2.47(5) 3.312(5) 173(4) yes
N2C H21C O22A . 0.94(4) 1.87(4) 2.784(4) 166(4) yes
N2C H22C O21A 1_455 0.91(4) 2.57(4) 3.163(5) 124(4) yes
N2C H22C N1A 1_455 0.91(4) 2.08(5) 2.964(4) 165(4) yes
N2D H21D O21B 1_654 0.84(4) 2.11(4) 2.899(5) 155(3) yes
N2D H22D O21A . 0.89(4) 2.01(5) 2.890(4) 173(4) yes
N3C H31C O22B . 0.93(5) 1.96(5) 2.891(4) 173(4) yes
N3C H32C O22A . 0.84(4) 2.57(5) 3.216(5) 135(4) yes
N3D H31D O21B 1_654 0.93(4) 2.60(4) 3.268(5) 130(3) yes
N3D H31D N1B 1_654 0.93(4) 2.12(4) 3.000(4) 159(3) yes
N3D H32D O22B 1_554 0.93(4) 1.95(4) 2.826(4) 157(4) yes

loop_
_geom_torsion_atom_site_label_1
_geom_torsion_atom_site_label_2
_geom_torsion_atom_site_label_3
_geom_torsion_atom_site_label_4
_geom_torsion_site_symmetry_1
_geom_torsion_site_symmetry_2
_geom_torsion_site_symmetry_3
_geom_torsion_site_symmetry_4
_geom_torsion
_geom_torsion_publ_flag
C9A N1A C2A C3A . . . . 0.0(4) no
C9A N1A C2A C21A . . . . -179.6(2) no
C2A N1A C9A C8A . . . . -178.8(3) no
C2A N1A C9A C10A . . . . 0.6(4) no
C2B N1B C9B C8B . . . . 179.1(3) no
C2B N1B C9B C10B . . . . -0.4(4) no
C9B N1B C2B C3B . . . . 0.4(4) no
C9B N1B C2B C21B . . . . -179.3(2) no
C3A C2A C21A O21A . . . . 171.5(3) no
N1A C2A C21A O21A . . . . -8.9(4) no
N1A C2A C21A O22A . . . . 170.3(3) no
N1A C2A C3A C4A . . . . -0.5(5) no
C21A C2A C3A C4A . . . . 179.1(3) no
C3A C2A C21A O22A . . . . -9.4(4) no
C2A C3A C4A C10A . . . . 0.4(4) no
C3A C4A C10A C9A . . . . 0.1(4) no
C3A C4A C10A C5A . . . . -179.7(3) no
C6A C5A C10A C4A . . . . -179.0(3) no
C6A C5A C10A C9A . . . . 1.2(5) no
C10A C5A C6A C7A . . . . -0.1(6) no
C5A C6A C7A C8A . . . . -0.6(6) no
C6A C7A C8A C9A . . . . 0.3(5) no
C7A C8A C9A N1A . . . . -179.9(3) no
C7A C8A C9A C10A . . . . 0.8(4) no
N1A C9A C10A C5A . . . . 179.2(3) no
C8A C9A C10A C4A . . . . 178.7(3) no
C8A C9A C10A C5A . . . . -1.5(4) no
N1A C9A C10A C4A . . . . -0.6(4) no
N1B C2B C3B C4B . . . . 0.2(5) no
C21B C2B C3B C4B . . . . 179.9(3) no
N1B C2B C21B O21B . . . . -16.7(4) no
N1B C2B C21B O22B . . . . 163.6(3) no
C3B C2B C21B O21B . . . . 163.6(3) no
C3B C2B C21B O22B . . . . -16.1(4) no
C2B C3B C4B C10B . . . . -0.9(4) no
C3B C4B C10B C5B . . . . -178.8(3) no
C3B C4B C10B C9B . . . . 0.9(4) no
C10B C5B C6B C7B . . . . 0.6(5) no
C6B C5B C10B C4B . . . . 179.1(3) no
C6B C5B C10B C9B . . . . -0.6(5) no
C5B C6B C7B C8B . . . . -0.1(5) no
C6B C7B C8B C9B . . . . -0.6(5) no
C7B C8B C9B N1B . . . . -178.9(3) no
C7B C8B C9B C10B . . . . 0.6(4) no
N1B C9B C10B C4B . . . . -0.2(4) no
N1B C9B C10B C5B . . . . 179.5(3) no
C8B C9B C10B C4B . . . . -179.7(3) no
C8B C9B C10B C5B . . . . 0.0(4) no
